data_4111408
loop_
_publ_author_name
'Jaime A. Pool'
'Brian L. Scott'
'Jaqueline L. Kiplinger'

_publ_contact_author 'Jaqueline L. Kiplinger'
_publ_contact_author_email kiplinger@lanl.gov
_publ_section_title
;
 A New Mode of Reactivity for Pyridine N-Oxide: C-H Activation with
 Uranium(IV) and Thorium(IV) Bis(alkyl) Complexes
;
_journal_name_full 'Journal of the American Chemical Society'
_journal_page_first 1338
_journal_page_last 1339
_journal_paper_doi 10.1021/ja044153o
_journal_volume 127
_journal_year 2005
_chemical_formula_sum 'C32 H41 N O U'
_chemical_formula_weight 693.69
_chemical_name_systematic
; 
 ? 
;
_space_group_IT_number 14
_symmetry_cell_setting monoclinic
_symmetry_space_group_name_Hall '-P 2yn'
_symmetry_space_group_name_H-M 'P 1 21/n 1'
_atom_sites_solution_hydrogens geom
_atom_sites_solution_primary direct
_atom_sites_solution_secondary difmap
_audit_creation_method SHELXL-97
_cell_angle_alpha 90.00
_cell_angle_beta 94.0190(10)
_cell_angle_gamma 90.00
_cell_formula_units_Z 4
_cell_length_a 10.4834(8)
_cell_length_b 23.4188(18)
_cell_length_c 11.3589(9)
_cell_measurement_temperature 203(2)
_cell_volume 2781.9(4)
_computing_cell_refinement 'SAINT 4.05 (Bruker, 1996)'
_computing_data_collection 'SMART 4.210 (Bruker, 1996)'
_computing_data_reduction 'SAINT 4.05 (Bruker, 1996)'
_computing_molecular_graphics 'SHELXTL 5.10 (Bruker, 1997)'
_computing_publication_material 'SHELXTL 5.10 (Bruker, 1997)'
_computing_structure_refinement 'SHELXL-97 (Sheldrick, 1997)'
_computing_structure_solution 'SHELXS-97 (Sheldrick, 1997)'
_diffrn_ambient_temperature 203(2)
_diffrn_measured_fraction_theta_full 0.989
_diffrn_measured_fraction_theta_max 0.989
_diffrn_measurement_device_type 'Bruker P4 with SMART 1k CCD'
_diffrn_measurement_method '\f scans'
_diffrn_radiation_monochromator graphite
_diffrn_radiation_source 'fine-focus sealed tube'
_diffrn_radiation_type MoK\a
_diffrn_radiation_wavelength 0.71073
_diffrn_reflns_av_R_equivalents 0.1283
_diffrn_reflns_av_sigmaI/netI 0.1581
_diffrn_reflns_limit_h_max 12
_diffrn_reflns_limit_h_min -12
_diffrn_reflns_limit_k_max 24
_diffrn_reflns_limit_k_min -28
_diffrn_reflns_limit_l_max 13
_diffrn_reflns_limit_l_min -13
_diffrn_reflns_number 16221
_diffrn_reflns_theta_full 25.35
_diffrn_reflns_theta_max 25.35
_diffrn_reflns_theta_min 1.74
_diffrn_standards_decay_% '< 2'
_diffrn_standards_interval_count 0
_diffrn_standards_interval_time 0
_diffrn_standards_number 0
_exptl_absorpt_coefficient_mu 5.859
_exptl_absorpt_correction_T_max 0.7994
_exptl_absorpt_correction_T_min 0.5399
_exptl_absorpt_correction_type multi-scan
_exptl_absorpt_process_details 'SADABS (Sheldrick, 1996)'
_exptl_crystal_colour irregular
_exptl_crystal_density_diffrn 1.656
_exptl_crystal_description dark
_exptl_crystal_F_000 1360
_exptl_crystal_size_max 0.12
_exptl_crystal_size_mid 0.08
_exptl_crystal_size_min 0.04
_refine_diff_density_max 1.204
_refine_diff_density_min -0.944
_refine_diff_density_rms 0.228
_refine_ls_extinction_method none
_refine_ls_goodness_of_fit_ref 1.136
_refine_ls_hydrogen_treatment mixed
_refine_ls_matrix_type full
_refine_ls_number_parameters 316
_refine_ls_number_reflns 5038
_refine_ls_number_restraints 6
_refine_ls_restrained_S_all 1.136
_refine_ls_R_factor_all 0.1570
_refine_ls_R_factor_gt 0.0864
_refine_ls_shift/su_max 0.001
_refine_ls_shift/su_mean 0.000
_refine_ls_structure_factor_coef Fsqd
_refine_ls_weighting_details 'calc w=1/[\s^2^(Fo^2^)+(0.0387P)^2^+0.0000P] where P=(Fo^2^+2Fc^2^)/3'
_refine_ls_weighting_scheme calc
_refine_ls_wR_factor_gt 0.1180
_refine_ls_wR_factor_ref 0.1346
_reflns_number_gt 3116
_reflns_number_total 5038
_reflns_threshold_expression >2sigma(I)
_cod_data_source_file ja044153osi20041110_110707_3.cif
_cod_data_source_block ccd471
_cod_original_sg_symbol_H-M 'P 21/n'
_cod_database_code 4111408

loop_
_symmetry_equiv_pos_as_xyz
'x, y, z'
'-x+1/2, y+1/2, -z+1/2'
'-x, -y, -z'
'x-1/2, -y-1/2, z-1/2'

loop_
_atom_site_label
_atom_site_type_symbol
_atom_site_fract_x
_atom_site_fract_y
_atom_site_fract_z
_atom_site_U_iso_or_equiv
_atom_site_adp_type
_atom_site_occupancy
_atom_site_symmetry_multiplicity
_atom_site_calc_flag
_atom_site_refinement_flags
U1 U 0.15381(5) 0.86367(2) 0.20333(5) 0.02348(17) Uani 1 1 d .
N1 N -0.0206(11) 0.9374(5) 0.3239(11) 0.035(3) Uani 1 1 d .
O1 O 0.0788(8) 0.9542(4) 0.2587(9) 0.039(3) Uani 1 1 d .
C1 C -0.0330(13) 0.8803(6) 0.3329(12) 0.030(4) Uani 1 1 d .
C2 C -0.1316(13) 0.8636(8) 0.4005(13) 0.048(4) Uani 1 1 d .
H2 H -0.1470 0.8249 0.4113 0.057 Uiso 1 1 calc R
C3 C -0.2078(16) 0.9036(8) 0.4524(16) 0.067(6) Uani 1 1 d .
H3 H -0.2707 0.8915 0.5005 0.080 Uiso 1 1 calc R
C4 C -0.1911(17) 0.9607(8) 0.4334(18) 0.076(7) Uani 1 1 d .
H4 H -0.2455 0.9874 0.4642 0.091 Uiso 1 1 calc R
C5 C -0.0923(17) 0.9782(7) 0.3677(15) 0.066(6) Uani 1 1 d .
H5 H -0.0764 1.0167 0.3546 0.079 Uiso 1 1 calc R
C6 C 0.2839(14) 0.9360(6) 0.1020(12) 0.039(4) Uani 1 1 d .
H6A H 0.3354 0.9137 0.0513 0.047 Uiso 1 1 calc R
H6B H 0.2224 0.9561 0.0495 0.047 Uiso 1 1 calc R
C7 C 0.3716(14) 0.9812(7) 0.1507(13) 0.036(4) Uani 1 1 d .
C8 C 0.5003(15) 0.9809(8) 0.1389(13) 0.049(5) Uani 1 1 d .
H8 H 0.5356 0.9506 0.0994 0.059 Uiso 1 1 calc R
C9 C 0.5796(16) 1.0237(10) 0.1830(17) 0.069(6) Uani 1 1 d .
H9 H 0.6671 1.0212 0.1748 0.083 Uiso 1 1 calc R
C10 C 0.5316(18) 1.0696(9) 0.2387(16) 0.068(6) Uani 1 1 d .
H10 H 0.5854 1.0985 0.2686 0.081 Uiso 1 1 calc R
C11 C 0.3994(17) 1.0723(7) 0.2499(14) 0.053(5) Uani 1 1 d .
H11 H 0.3640 1.1035 0.2867 0.064 Uiso 1 1 calc R
C12 C 0.3224(16) 1.0286(7) 0.2060(13) 0.047(5) Uani 1 1 d .
H12 H 0.2348 1.0307 0.2136 0.056 Uiso 1 1 calc R
C13 C 0.3888(13) 0.8270(6) 0.2970(12) 0.031(4) Uani 1 1 d .
C14 C 0.3156(11) 0.7787(6) 0.2962(13) 0.033(4) Uani 1 1 d .
C15 C 0.2216(14) 0.7866(6) 0.3809(12) 0.029(4) Uani 1 1 d .
C16 C 0.2413(13) 0.8413(6) 0.4337(12) 0.030(4) Uani 1 1 d .
C17 C 0.3451(11) 0.8671(7) 0.3804(12) 0.031(3) Uani 1 1 d U
C18 C 0.5101(12) 0.8361(6) 0.2273(14) 0.043(4) Uani 1 1 d .
H18A H 0.5438 0.8737 0.2430 0.064 Uiso 1 1 calc R
H18B H 0.4878 0.8321 0.1443 0.064 Uiso 1 1 calc R
H18C H 0.5736 0.8081 0.2517 0.064 Uiso 1 1 calc R
C19 C 0.3498(15) 0.7223(7) 0.2435(13) 0.059(6) Uani 1 1 d .
H19A H 0.2828 0.6953 0.2541 0.089 Uiso 1 1 calc R
H19B H 0.4283 0.7086 0.2821 0.089 Uiso 1 1 calc R
H19C H 0.3601 0.7271 0.1608 0.089 Uiso 1 1 calc R
C20 C 0.1251(14) 0.7422(6) 0.4188(13) 0.046(4) Uani 1 1 d .
H20A H 0.1300 0.7086 0.3709 0.069 Uiso 1 1 calc R
H20B H 0.0403 0.7578 0.4091 0.069 Uiso 1 1 calc R
H20C H 0.1444 0.7324 0.5001 0.069 Uiso 1 1 calc R
C21 C 0.1806(13) 0.8658(7) 0.5381(11) 0.045(4) Uani 1 1 d .
H21A H 0.2119 0.9038 0.5528 0.068 Uiso 1 1 calc R
H21B H 0.2014 0.8424 0.6061 0.068 Uiso 1 1 calc R
H21C H 0.0894 0.8668 0.5222 0.068 Uiso 1 1 calc R
C22 C 0.4031(14) 0.9239(6) 0.4211(12) 0.041(4) Uani 1 1 d .
H22A H 0.3511 0.9409 0.4780 0.061 Uiso 1 1 calc R
H22B H 0.4069 0.9490 0.3546 0.061 Uiso 1 1 calc R
H22C H 0.4879 0.9178 0.4564 0.061 Uiso 1 1 calc R
C23 C -0.0537(12) 0.8038(6) 0.0961(11) 0.021(3) Uani 1 1 d .
C24 C 0.0561(13) 0.7806(6) 0.0541(13) 0.029(4) Uani 1 1 d .
C25 C 0.1120(13) 0.8197(7) -0.0223(12) 0.034(4) Uani 1 1 d .
C26 C 0.0355(12) 0.8702(6) -0.0243(12) 0.029(3) Uani 1 1 d .
C27 C -0.0665(11) 0.8606(7) 0.0500(11) 0.029(3) Uani 1 1 d .
C28 C -0.1476(13) 0.7736(6) 0.1668(13) 0.046(4) Uani 1 1 d .
H28A H -0.2153 0.7994 0.1834 0.069 Uiso 1 1 calc R
H28B H -0.1054 0.7605 0.2395 0.069 Uiso 1 1 calc R
H28C H -0.1825 0.7415 0.1228 0.069 Uiso 1 1 calc R
C29 C 0.0872(15) 0.7170(6) 0.0609(13) 0.047(5) Uani 1 1 d .
H29A H 0.1674 0.7102 0.0274 0.070 Uiso 1 1 calc R
H29B H 0.0210 0.6959 0.0176 0.070 Uiso 1 1 calc R
H29C H 0.0929 0.7050 0.1419 0.070 Uiso 1 1 calc R
C30 C 0.2236(13) 0.8087(6) -0.0930(13) 0.044(4) Uani 1 1 d .
H30A H 0.2579 0.7716 -0.0742 0.066 Uiso 1 1 calc R
H30B H 0.2881 0.8371 -0.0750 0.066 Uiso 1 1 calc R
H30C H 0.1968 0.8104 -0.1755 0.066 Uiso 1 1 calc R
C31 C 0.0433(15) 0.9207(6) -0.1064(13) 0.047(4) Uani 1 1 d .
H31A H 0.1198 0.9179 -0.1479 0.071 Uiso 1 1 calc R
H31B H 0.0451 0.9554 -0.0614 0.071 Uiso 1 1 calc R
H31C H -0.0299 0.9208 -0.1621 0.071 Uiso 1 1 calc R
C32 C -0.1774(12) 0.9004(6) 0.0638(13) 0.043(4) Uani 1 1 d .
H32A H -0.2324 0.8846 0.1195 0.065 Uiso 1 1 calc R
H32B H -0.2245 0.9052 -0.0111 0.065 Uiso 1 1 calc R
H32C H -0.1458 0.9368 0.0918 0.065 Uiso 1 1 calc R

loop_
_atom_site_aniso_label
_atom_site_aniso_U_11
_atom_site_aniso_U_22
_atom_site_aniso_U_33
_atom_site_aniso_U_23
_atom_site_aniso_U_13
_atom_site_aniso_U_12
U1 0.0246(3) 0.0256(3) 0.0206(3) 0.0006(4) 0.00440(17) 0.0019(4)
N1 0.034(7) 0.033(9) 0.041(8) 0.000(7) 0.019(6) -0.002(6)
O1 0.024(5) 0.040(7) 0.057(7) 0.006(6) 0.020(5) 0.001(5)
C1 0.034(8) 0.025(10) 0.032(9) -0.005(7) 0.012(7) -0.002(7)
C2 0.054(10) 0.040(10) 0.051(10) -0.009(10) 0.020(8) -0.013(10)
C3 0.060(12) 0.061(14) 0.086(15) -0.010(12) 0.053(11) -0.006(11)
C4 0.074(13) 0.043(13) 0.119(18) -0.013(12) 0.071(13) 0.017(11)
C5 0.086(14) 0.032(11) 0.087(15) -0.017(10) 0.058(12) 0.009(10)
C6 0.048(10) 0.048(12) 0.023(9) -0.003(8) 0.010(8) -0.006(9)
C7 0.041(10) 0.039(11) 0.028(9) 0.013(8) -0.002(7) -0.009(9)
C8 0.040(10) 0.071(14) 0.038(11) 0.014(9) 0.005(8) -0.006(10)
C9 0.033(11) 0.11(2) 0.065(15) 0.029(13) -0.010(10) -0.025(12)
C10 0.058(14) 0.087(18) 0.054(13) 0.023(12) -0.027(10) -0.042(12)
C11 0.072(13) 0.050(13) 0.039(11) -0.007(9) 0.017(9) -0.021(10)
C12 0.068(12) 0.043(12) 0.029(10) 0.016(9) -0.008(9) 0.000(10)
C13 0.042(9) 0.026(9) 0.024(8) -0.012(7) 0.002(8) 0.007(7)
C14 0.011(8) 0.039(10) 0.047(10) -0.007(8) -0.004(8) 0.001(7)
C15 0.039(9) 0.022(9) 0.026(9) 0.001(7) -0.004(7) 0.000(7)
C16 0.033(8) 0.040(11) 0.015(8) -0.006(7) -0.002(7) 0.010(7)
C17 0.023(6) 0.035(7) 0.032(6) 0.005(7) -0.008(5) 0.013(6)
C18 0.031(9) 0.037(10) 0.061(12) -0.010(9) 0.011(8) 0.006(8)
C19 0.069(12) 0.058(13) 0.045(11) -0.028(9) -0.030(9) 0.042(10)
C20 0.070(11) 0.021(9) 0.044(10) 0.005(8) -0.013(9) -0.009(8)
C21 0.053(9) 0.052(11) 0.030(9) -0.010(9) 0.002(7) 0.002(10)
C22 0.054(10) 0.045(11) 0.024(9) -0.009(8) 0.005(8) -0.015(9)
C23 0.017(7) 0.022(9) 0.024(8) -0.003(7) 0.004(6) 0.005(7)
C24 0.032(9) 0.021(9) 0.034(10) 0.000(7) 0.000(7) 0.003(7)
C25 0.030(8) 0.055(12) 0.019(8) -0.022(8) -0.002(7) -0.003(8)
C26 0.023(7) 0.029(10) 0.034(8) -0.004(8) 0.001(6) -0.011(7)
C27 0.023(7) 0.035(9) 0.028(8) 0.009(9) -0.007(6) 0.001(8)
C28 0.037(9) 0.057(12) 0.044(11) 0.004(9) -0.004(8) -0.018(9)
C29 0.057(11) 0.040(11) 0.043(11) -0.012(9) -0.005(9) 0.013(9)
C30 0.040(9) 0.043(11) 0.048(11) -0.021(9) 0.004(8) 0.006(8)
C31 0.067(11) 0.041(11) 0.035(10) 0.000(9) 0.011(8) -0.019(9)
C32 0.025(8) 0.052(11) 0.050(11) -0.004(9) -0.010(7) 0.005(8)

loop_
_atom_type_symbol
_atom_type_description
_atom_type_scat_dispersion_real
_atom_type_scat_dispersion_imag
_atom_type_scat_source
C C 0.0033 0.0016 'International Tables Vol C Tables 4.2.6.8 and 6.1.1.4'
H H 0.0000 0.0000 'International Tables Vol C Tables 4.2.6.8 and 6.1.1.4'
O O 0.0106 0.0060 'International Tables Vol C Tables 4.2.6.8 and 6.1.1.4'
N N 0.0061 0.0033 'International Tables Vol C Tables 4.2.6.8 and 6.1.1.4'
U U -9.6767 9.6646 'International Tables Vol C Tables 4.2.6.8 and 6.1.1.4'

loop_
_geom_angle_atom_site_label_1
_geom_angle_atom_site_label_2
_geom_angle_atom_site_label_3
_geom_angle
O1 U1 C6 73.6(4)
O1 U1 C1 55.1(4)
C6 U1 C1 128.6(5)
O1 U1 C24 133.4(4)
C6 U1 C24 112.9(4)
C1 U1 C24 101.3(4)
O1 U1 C17 91.1(4)
C6 U1 C17 85.6(5)
C1 U1 C17 97.1(4)
C24 U1 C17 134.4(4)
O1 U1 C13 118.9(4)
C6 U1 C13 83.5(5)
C1 U1 C13 121.7(4)
C24 U1 C13 107.7(4)
C17 U1 C13 30.2(4)
O1 U1 C16 90.7(4)
C6 U1 C16 114.1(4)
C1 U1 C16 72.6(4)
C24 U1 C16 122.6(4)
C17 U1 C16 29.8(4)
C13 U1 C16 49.1(4)
O1 U1 C15 117.7(4)
C6 U1 C15 131.1(5)
C1 U1 C15 81.2(4)
C24 U1 C15 93.1(4)
C17 U1 C15 49.1(4)
C13 U1 C15 48.4(4)
C16 U1 C15 29.9(4)
O1 U1 C25 123.1(4)
C6 U1 C25 83.2(5)
C1 U1 C25 120.7(4)
C24 U1 C25 29.9(4)
C17 U1 C25 138.7(4)
C13 U1 C25 108.7(4)
C16 U1 C25 145.8(5)
C15 U1 C25 116.7(5)
O1 U1 C14 138.5(4)
C6 U1 C14 108.8(5)
C1 U1 C14 111.2(4)
C24 U1 C14 85.3(4)
C17 U1 C14 49.1(4)
C13 U1 C14 28.6(4)
C16 U1 C14 49.5(4)
C15 U1 C14 30.1(4)
C25 U1 C14 97.9(5)
O1 U1 C26 93.6(4)
C6 U1 C26 76.0(4)
C1 U1 C26 102.5(4)
C24 U1 C26 48.8(4)
C17 U1 C26 158.9(4)
C13 U1 C26 134.7(4)
C16 U1 C26 169.8(4)
C15 U1 C26 141.9(4)
C25 U1 C26 29.8(4)
C14 U1 C26 127.7(4)
O1 U1 C23 107.6(3)
C6 U1 C23 124.8(4)
C1 U1 C23 73.9(4)
C24 U1 C23 29.0(4)
C17 U1 C23 147.3(4)
C13 U1 C23 131.3(4)
C16 U1 C23 121.0(4)
C15 U1 C23 98.2(4)
C25 U1 C23 48.9(4)
C14 U1 C23 104.0(4)
C26 U1 C23 48.9(4)
C5 N1 C1 128.5(13)
C5 N1 O1 117.6(13)
C1 N1 O1 113.8(11)
C5 N1 U1 170.1(11)
C1 N1 U1 61.1(7)
O1 N1 U1 52.8(6)
N1 O1 U1 99.5(7)
N1 C1 C2 113.7(13)
N1 C1 U1 91.5(9)
C2 C1 U1 154.8(11)
C1 C2 C3 121.1(16)
C4 C3 C2 120.6(16)
C3 C4 C5 118.9(15)
N1 C5 C4 116.9(16)
C7 C6 U1 130.9(10)
C8 C7 C12 116.7(16)
C8 C7 C6 123.4(16)
C12 C7 C6 119.8(14)
C7 C8 C9 122.5(18)
C10 C9 C8 120.8(18)
C9 C10 C11 118.5(17)
C12 C11 C10 119.4(17)
C11 C12 C7 122.1(16)
C14 C13 C17 110.0(13)
C14 C13 C18 126.0(13)
C17 C13 C18 123.8(13)
C14 C13 U1 76.6(8)
C17 C13 U1 74.4(7)
C18 C13 U1 120.1(9)
C13 C14 C15 107.4(13)
C13 C14 C19 125.5(13)
C15 C14 C19 125.0(14)
C13 C14 U1 74.7(8)
C15 C14 U1 74.5(8)
C19 C14 U1 129.4(10)
C16 C15 C14 108.2(13)
C16 C15 C20 124.9(14)
C14 C15 C20 126.7(14)
C16 C15 U1 75.0(8)
C14 C15 U1 75.4(8)
C20 C15 U1 120.4(9)
C17 C16 C15 107.2(13)
C17 C16 C21 123.9(14)
C15 C16 C21 128.3(14)
C17 C16 U1 74.3(7)
C15 C16 U1 75.1(8)
C21 C16 U1 123.1(9)
C16 C17 C13 107.2(14)
C16 C17 C22 123.0(13)
C13 C17 C22 129.4(13)
C16 C17 U1 75.9(7)
C13 C17 U1 75.3(8)
C22 C17 U1 120.3(9)
C24 C23 C27 107.3(12)
C24 C23 C28 126.4(13)
C27 C23 C28 126.0(12)
C24 C23 U1 73.0(8)
C27 C23 U1 75.2(7)
C28 C23 U1 121.8(9)
C23 C24 C25 110.3(13)
C23 C24 C29 123.1(14)
C25 C24 C29 124.4(14)
C23 C24 U1 78.0(8)
C25 C24 U1 76.5(8)
C29 C24 U1 126.5(9)
C24 C25 C26 106.8(12)
C24 C25 C30 126.4(15)
C26 C25 C30 126.6(14)
C24 C25 U1 73.7(8)
C26 C25 U1 76.1(7)
C30 C25 U1 119.0(9)
C27 C26 C25 107.7(13)
C27 C26 C31 124.3(13)
C25 C26 C31 127.1(13)
C27 C26 U1 75.3(7)
C25 C26 U1 74.1(7)
C31 C26 U1 125.1(9)
C26 C27 C23 107.9(12)
C26 C27 C32 125.5(14)
C23 C27 C32 126.2(12)
C26 C27 U1 75.2(7)
C23 C27 U1 75.1(7)
C32 C27 U1 122.0(9)

loop_
_geom_bond_atom_site_label_1
_geom_bond_atom_site_label_2
_geom_bond_distance
U1 O1 2.361(9)
U1 C6 2.505(14)
U1 C1 2.561(13)
U1 C24 2.732(14)
U1 C17 2.740(12)
U1 C13 2.752(14)
U1 C16 2.761(13)
U1 C15 2.763(14)
U1 C25 2.768(13)
U1 C14 2.775(14)
U1 C26 2.793(13)
U1 C23 2.794(13)
N1 C5 1.333(17)
N1 C1 1.348(15)
N1 O1 1.377(13)
C1 C2 1.387(18)
C2 C3 1.39(2)
C3 C4 1.37(2)
C4 C5 1.38(2)
C6 C7 1.483(19)
C7 C8 1.365(19)
C7 C12 1.39(2)
C8 C9 1.37(2)
C9 C10 1.36(2)
C10 C11 1.40(2)
C11 C12 1.38(2)
C13 C14 1.367(18)
C13 C17 1.431(18)
C13 C18 1.560(18)
C14 C15 1.437(18)
C14 C19 1.502(18)
C15 C16 1.424(18)
C15 C20 1.534(19)
C16 C17 1.416(18)
C16 C21 1.498(17)
C17 C22 1.523(19)
C23 C24 1.387(17)
C23 C27 1.432(18)
C23 C28 1.491(17)
C24 C25 1.417(19)
C24 C29 1.526(17)
C25 C26 1.428(19)
C25 C30 1.488(18)
C26 C27 1.426(17)
C26 C31 1.511(18)
C27 C32 1.506(18)
